data_2019620
loop_
_publ_author_name
'Hao, Xiao-Min'
'Chen, Gang'
'Gu, Chang-Sheng'
'Liu, Ji-Wei'

_publ_section_title
;
 The two-dimensional coordination polymer
 poly[diaqua(\m~2~-1<i>H</i>-imidazo[4,5-<i>f</i>][1,10]phenanthroline)-\m~4~-sulfato-\m~3~-sulfato-dicadmium(II)]
;
_journal_coeditor_code EM3069
_journal_issue 8
_journal_name_full 'Acta Crystallographica Section C'
_journal_page_first
;
;
_journal_paper_doi 10.1107/S2053229614015514
_journal_volume 70
_journal_year 2014
_chemical_formula_iupac '[Cd2 (S O4)2 (C13 H8 N4) (H2 O)2]'
_chemical_formula_moiety 'C13 H12 Cd2 N4 O10 S2'
_chemical_formula_sum 'C13 H12 Cd2 N4 O10 S2'
_chemical_formula_weight 673.19
_chemical_name_systematic
Poly[diaqua(\m~2~-1<i>H</i>-imidazo[4,5-<i>f</i>][1,10]phenanthroline)di-\m~4~-sulfato-\m~3~-sulfato-dicadmium(II)]
_space_group_IT_number 14
_symmetry_cell_setting monoclinic
_symmetry_space_group_name_Hall '-P 2yn'
_symmetry_space_group_name_H-M 'P 1 21/n 1'
_atom_sites_solution_hydrogens geom
_atom_sites_solution_primary direct
_atom_sites_solution_secondary difmap
_audit_creation_method SHELXL97
_cell_angle_alpha 90.00
_cell_angle_beta 96.25000
_cell_angle_gamma 90.00
_cell_formula_units_Z 4
_cell_length_a 10.3834(4)
_cell_length_b 6.8070(3)
_cell_length_c 25.4684(10)
_cell_measurement_reflns_used 13080
_cell_measurement_temperature 296(2)
_cell_measurement_theta_max 28.33
_cell_measurement_theta_min 2.95
_cell_volume 1789.40(13)
_computing_cell_refinement 'SAINT (Bruker, 2004)'
_computing_data_collection 'APEX2 (Bruker, 2004)'
_computing_data_reduction 'SAINT (Bruker, 2004)'
_computing_molecular_graphics 'SHELXTL (Bruker, 2004)'
_computing_publication_material 'SHELXL97 (Sheldrick, 2008)'
_computing_structure_refinement 'SHELXL97 (Sheldrick, 2008)'
_computing_structure_solution 'SHELXS97 (Sheldrick, 2008)'
_diffrn_ambient_temperature 296(2)
_diffrn_detector_area_resol_mean 10.000
_diffrn_measured_fraction_theta_full 0.993
_diffrn_measured_fraction_theta_max 0.993
_diffrn_measurement_device_type 'Bruker APEXII'
_diffrn_measurement_method \w
_diffrn_radiation_monochromator graphite
_diffrn_radiation_source 'fine-focus sealed tube'
_diffrn_radiation_type MoK\a
_diffrn_radiation_wavelength 0.71073
_diffrn_reflns_av_R_equivalents 0.0246
_diffrn_reflns_av_sigmaI/netI 0.0269
_diffrn_reflns_limit_h_max 12
_diffrn_reflns_limit_h_min -13
_diffrn_reflns_limit_k_max 9
_diffrn_reflns_limit_k_min -8
_diffrn_reflns_limit_l_max 33
_diffrn_reflns_limit_l_min -33
_diffrn_reflns_number 13080
_diffrn_reflns_theta_full 28.33
_diffrn_reflns_theta_max 28.33
_diffrn_reflns_theta_min 2.95
_diffrn_standards_decay_% 0
_diffrn_standards_interval_count 0
_diffrn_standards_interval_time 0
_diffrn_standards_number 0
_exptl_absorpt_coefficient_mu 2.679
_exptl_absorpt_correction_T_max 0.6442
_exptl_absorpt_correction_T_min 0.5004
_exptl_absorpt_correction_type multi-scan
_exptl_absorpt_process_details '(SADABS; Sheldrick, 2000)'
_exptl_crystal_colour brown
_exptl_crystal_density_diffrn 2.499
_exptl_crystal_density_method 'not measured'
_exptl_crystal_description prism
_exptl_crystal_F_000 1304
_exptl_crystal_size_max 0.30
_exptl_crystal_size_mid 0.20
_exptl_crystal_size_min 0.18
_refine_diff_density_max 0.570
_refine_diff_density_min -0.530
_refine_ls_extinction_method none
_refine_ls_goodness_of_fit_ref 1.019
_refine_ls_hydrogen_treatment mixed
_refine_ls_matrix_type full
_refine_ls_number_parameters 295
_refine_ls_number_reflns 4429
_refine_ls_number_restraints 7
_refine_ls_restrained_S_all 1.018
_refine_ls_R_factor_all 0.0251
_refine_ls_R_factor_gt 0.0219
_refine_ls_shift/su_max 0.003
_refine_ls_shift/su_mean 0.000
_refine_ls_structure_factor_coef Fsqd
_refine_ls_weighting_details 'calc w=1/[\s^2^(Fo^2^)+(0.0224P)^2^+1.8401P] where P=(Fo^2^+2Fc^2^)/3'
_refine_ls_weighting_scheme calc
_refine_ls_wR_factor_gt 0.0513
_refine_ls_wR_factor_ref 0.0530
_reflns_number_gt 4042
_reflns_number_total 4429
_reflns_threshold_expression I>2\s(I)
_cod_data_source_file em3069sup1.cf
_cod_data_source_block I
_cod_original_sg_symbol_H-M 'P 21/n'
_cod_database_code 2019620

loop_
_symmetry_equiv_pos_as_xyz
'x, y, z'
'-x+1/2, y+1/2, -z+1/2'
'-x, -y, -z'
'x-1/2, -y-1/2, z-1/2'

loop_
_atom_site_type_symbol
_atom_site_label
_atom_site_fract_x
_atom_site_fract_y
_atom_site_fract_z
_atom_site_U_iso_or_equiv
_atom_site_adp_type
_atom_site_calc_flag
_atom_site_refinement_flags
_atom_site_occupancy
_atom_site_symmetry_multiplicity
Cd Cd1 0.601890(16) 0.18001(2) 0.685949(6) 0.01611(5) Uani d . 1 1
Cd Cd2 0.390776(16) 0.70764(3) 0.651295(6) 0.01833(5) Uani d . 1 1
S S1 0.27429(5) 0.21743(9) 0.64832(2) 0.01672(12) Uani d . 1 1
S S2 0.67723(5) 0.66974(8) 0.69726(2) 0.01507(11) Uani d . 1 1
N N1 0.44948(19) 0.7270(3) 0.56638(8) 0.0180(4) Uani d . 1 1
N N2 0.20235(19) 0.7331(3) 0.59359(8) 0.0177(4) Uani d . 1 1
N N3 0.2592(2) 0.8090(3) 0.38031(7) 0.0187(4) Uani d . 1 1
N N4 0.0594(2) 0.7924(3) 0.40354(8) 0.0225(5) Uani d D 1 1
O O1 0.58301(18) 0.5079(3) 0.68323(8) 0.0286(4) Uani d . 1 1
O O9 0.49751(19) 0.1449(3) 0.76084(8) 0.0329(5) Uani d D 1 1
O O2 0.60030(17) 0.8466(3) 0.67964(7) 0.0265(4) Uani d . 1 1
O O3 0.78942(18) 0.6502(3) 0.66842(7) 0.0317(5) Uani d . 1 1
O O4 0.71269(17) 0.6759(3) 0.75420(7) 0.0289(4) Uani d . 1 1
O O5 0.30858(18) 0.4096(3) 0.67238(8) 0.0292(4) Uani d . 1 1
O O6 0.39487(15) 0.0985(3) 0.64630(6) 0.0216(4) Uani d . 1 1
O O7 0.20842(18) 0.2379(3) 0.59487(7) 0.0301(4) Uani d . 1 1
O O8 0.18897(17) 0.1138(3) 0.68196(7) 0.0241(4) Uani d . 1 1
O O10 0.3347(2) 0.8155(3) 0.72889(8) 0.0308(4) Uani d D 1 1
C C1 0.5711(2) 0.7256(4) 0.55442(10) 0.0243(5) Uani d . 1 1
C C2 0.6020(2) 0.7453(4) 0.50293(10) 0.0248(5) Uani d . 1 1
C C3 0.5044(2) 0.7651(4) 0.46254(10) 0.0218(5) Uani d . 1 1
C C4 0.3752(2) 0.7658(3) 0.47373(9) 0.0158(4) Uani d . 1 1
C C5 0.3513(2) 0.7467(3) 0.52710(9) 0.0152(4) Uani d . 1 1
C C6 0.2191(2) 0.7450(3) 0.54171(9) 0.0157(4) Uani d . 1 1
C C7 0.0833(3) 0.7255(4) 0.60768(10) 0.0252(5) Uani d . 1 1
C C8 -0.0274(3) 0.7295(4) 0.57096(11) 0.0286(6) Uani d . 1 1
C C9 -0.0129(2) 0.7455(4) 0.51851(10) 0.0252(5) Uani d . 1 1
C C10 0.1128(2) 0.7545(4) 0.50257(9) 0.0175(5) Uani d . 1 1
C C11 0.1413(2) 0.7744(4) 0.44925(9) 0.0186(5) Uani d . 1 1
C C12 0.2652(2) 0.7831(3) 0.43466(9) 0.0158(4) Uani d . 1 1
C C13 0.1341(3) 0.8137(4) 0.36404(10) 0.0238(5) Uani d . 1 1
H H1 0.6380 0.7109 0.5816 0.029 Uiso calc R 1 1
H H2 0.6881 0.7450 0.4960 0.030 Uiso calc R 1 1
H H3 0.5238 0.7780 0.4279 0.026 Uiso calc R 1 1
H H7 0.0728 0.7173 0.6434 0.030 Uiso calc R 1 1
H H8 -0.1096 0.7214 0.5822 0.034 Uiso calc R 1 1
H H9 -0.0852 0.7504 0.4935 0.030 Uiso calc R 1 1
H H13 0.1011 0.8301 0.3289 0.029 Uiso calc R 1 1
H H10B 0.270(2) 0.889(4) 0.7207(11) 0.036 Uiso d D 1 1
H H10A 0.324(3) 0.746(4) 0.7555(9) 0.036 Uiso d D 1 1
H H9B 0.557(2) 0.138(4) 0.7860(9) 0.036 Uiso d D 1 1
H H9A 0.455(2) 0.038(3) 0.7583(11) 0.036 Uiso d D 1 1
H H4N -0.0272(18) 0.803(5) 0.4018(13) 0.036 Uiso d D 1 1

loop_
_atom_site_aniso_label
_atom_site_aniso_U_11
_atom_site_aniso_U_22
_atom_site_aniso_U_33
_atom_site_aniso_U_12
_atom_site_aniso_U_13
_atom_site_aniso_U_23
Cd1 0.01689(9) 0.01553(9) 0.01560(9) -0.00147(6) 0.00029(6) -0.00002(6)
Cd2 0.01612(9) 0.02584(10) 0.01275(8) -0.00219(7) 0.00026(6) 0.00101(6)
S1 0.0121(3) 0.0224(3) 0.0156(3) -0.0005(2) 0.0009(2) 0.0019(2)
S2 0.0141(3) 0.0157(3) 0.0147(3) 0.0004(2) -0.00151(19) 0.0005(2)
N1 0.0138(10) 0.0248(11) 0.0151(9) 0.0000(8) 0.0002(7) 0.0003(8)
N2 0.0166(10) 0.0230(10) 0.0140(9) -0.0015(8) 0.0035(7) 0.0016(8)
N3 0.0198(10) 0.0237(11) 0.0124(9) -0.0012(8) 0.0010(7) 0.0004(8)
N4 0.0133(10) 0.0380(13) 0.0154(9) 0.0003(9) -0.0025(7) 0.0013(9)
O1 0.0237(9) 0.0131(9) 0.0464(11) -0.0022(7) -0.0080(8) 0.0000(8)
O9 0.0226(10) 0.0529(13) 0.0225(9) -0.0074(9) -0.0002(7) -0.0037(9)
O2 0.0246(10) 0.0165(9) 0.0357(10) 0.0015(7) -0.0091(8) 0.0017(8)
O3 0.0185(9) 0.0565(13) 0.0205(9) 0.0037(9) 0.0035(7) -0.0007(9)
O4 0.0197(9) 0.0507(13) 0.0157(8) 0.0031(8) -0.0009(7) 0.0019(8)
O5 0.0303(10) 0.0219(10) 0.0350(10) -0.0054(8) 0.0015(8) 0.0004(8)
O6 0.0141(8) 0.0310(10) 0.0194(8) 0.0036(7) 0.0005(6) 0.0020(7)
O7 0.0185(9) 0.0499(12) 0.0210(9) 0.0054(9) -0.0027(7) 0.0049(8)
O8 0.0220(9) 0.0278(10) 0.0242(9) -0.0048(7) 0.0105(7) -0.0010(8)
O10 0.0403(12) 0.0300(11) 0.0243(10) 0.0024(9) 0.0129(8) 0.0050(8)
C1 0.0166(12) 0.0376(15) 0.0184(12) 0.0009(10) 0.0002(9) 0.0002(10)
C2 0.0136(12) 0.0389(15) 0.0226(12) 0.0017(11) 0.0052(9) 0.0006(11)
C3 0.0198(12) 0.0315(14) 0.0147(11) 0.0000(10) 0.0049(9) -0.0002(10)
C4 0.0163(11) 0.0174(11) 0.0138(10) -0.0003(9) 0.0020(8) -0.0004(8)
C5 0.0152(11) 0.0165(11) 0.0139(10) 0.0002(8) 0.0015(8) -0.0011(8)
C6 0.0162(11) 0.0171(11) 0.0141(10) -0.0002(9) 0.0026(8) 0.0009(8)
C7 0.0219(13) 0.0360(15) 0.0186(12) -0.0020(11) 0.0068(9) 0.0016(10)
C8 0.0148(12) 0.0466(17) 0.0254(13) -0.0020(11) 0.0067(10) 0.0005(12)
C9 0.0139(12) 0.0399(15) 0.0220(12) -0.0005(11) 0.0024(9) 0.0012(11)
C10 0.0166(12) 0.0215(12) 0.0148(10) 0.0005(9) 0.0031(8) -0.0010(9)
C11 0.0164(11) 0.0243(12) 0.0145(11) 0.0009(9) -0.0008(8) 0.0012(9)
C12 0.0166(11) 0.0192(12) 0.0117(10) -0.0007(9) 0.0019(8) -0.0008(8)
C13 0.0235(13) 0.0347(15) 0.0128(11) 0.0007(11) 0.0000(9) -0.0004(10)

loop_
_atom_type_symbol
_atom_type_description
_atom_type_scat_dispersion_real
_atom_type_scat_dispersion_imag
_atom_type_scat_source
C C 0.0033 0.0016 'International Tables Vol C Tables 4.2.6.8 and 6.1.1.4'
H H 0.0000 0.0000 'International Tables Vol C Tables 4.2.6.8 and 6.1.1.4'
N N 0.0061 0.0033 'International Tables Vol C Tables 4.2.6.8 and 6.1.1.4'
O O 0.0106 0.0060 'International Tables Vol C Tables 4.2.6.8 and 6.1.1.4'
S S 0.1246 0.1234 'International Tables Vol C Tables 4.2.6.8 and 6.1.1.4'
Cd Cd -0.8075 1.2024 'International Tables Vol C Tables 4.2.6.8 and 6.1.1.4'

loop_
_geom_angle_atom_site_label_1
_geom_angle_atom_site_label_2
_geom_angle_atom_site_label_3
_geom_angle_site_symmetry_1
_geom_angle_site_symmetry_3
_geom_angle
_geom_angle_publ_flag
N1 Cd2 N2 . . 72.16(7) yes
N1 Cd2 O1 . . 93.05(7) yes
N1 Cd2 O2 . . 86.37(7) yes
N2 Cd2 O1 . . 147.32(7) yes
N2 Cd2 O2 . . 146.23(7) yes
N3 Cd1 O6 3_666 . 107.82(6) yes
O1 Cd1 N3 . 3_666 90.27(7) yes
O1 Cd1 O2 . 1_545 172.48(6) yes
O1 Cd1 O4 . 2_646 95.50(7) yes
O1 Cd1 O6 . . 98.61(7) yes
O1 Cd1 O9 . . 94.67(8) yes
O2 Cd1 N3 1_545 3_666 88.92(7) yes
O2 Cd1 O4 1_545 2_646 91.91(7) yes
O2 Cd1 O6 1_545 . 74.56(6) yes
O2 Cd1 O9 1_545 . 87.39(8) yes
O2 Cd2 O1 . . 56.53(6) yes
O4 Cd1 N3 2_646 3_666 86.66(7) yes
O4 Cd1 O6 2_646 . 159.62(7) yes
O5 Cd2 N1 . . 114.38(7) yes
O5 Cd2 N2 . . 84.52(7) yes
O5 Cd2 O1 . . 75.17(6) yes
O5 Cd2 O2 . . 128.73(6) yes
O9 Cd1 N3 . 3_666 169.35(7) yes
O9 Cd1 O4 . 2_646 83.48(7) yes
O9 Cd1 O6 . . 80.79(6) yes
O10 Cd2 N1 . . 157.64(7) yes
O10 Cd2 N2 . . 104.56(7) yes
O10 Cd2 O1 . . 99.64(7) yes
O10 Cd2 O2 . . 85.42(7) yes
O10 Cd2 O5 . . 86.80(7) yes
Cd1 O1 Cd2 . . 128.41(8) no
Cd1 O2 Cd2 1_565 . 114.34(7) no
Cd1 O9 H9A . . 108(2) no
Cd1 O9 H9B . . 105(2) no
Cd2 O10 H10B . . 105(2) no
Cd2 O10 H10A . . 127(2) no
S1 O5 Cd2 . . 140.37(12) no
S1 O6 Cd1 . . 126.12(10) no
S2 O1 Cd1 . . 132.51(11) no
S2 O1 Cd2 . . 99.05(9) no
S2 O2 Cd1 . 1_565 141.90(11) no
S2 O2 Cd2 . . 102.14(9) no
S2 O4 Cd1 . 2_656 139.04(11) no
N1 C1 C2 . . 122.5(2) no
N1 C1 H1 . . 118.8 no
N1 C5 C4 . . 121.5(2) no
N1 C5 C6 . . 117.6(2) no
N2 C6 C10 . . 121.4(2) no
N2 C6 C5 . . 118.2(2) no
N2 C7 C8 . . 122.7(2) no
N2 C7 H7 . . 118.7 no
N3 C12 C4 . . 130.3(2) no
N3 C13 N4 . . 113.0(2) no
N3 C13 H13 . . 123.5 no
N4 C11 C12 . . 106.1(2) no
N4 C11 C10 . . 130.1(2) no
N4 C13 H13 . . 123.5 no
O2 S2 O1 . . 102.07(10) no
O3 S2 O4 . . 112.14(11) no
O3 S2 O2 . . 110.89(12) no
O3 S2 O1 . . 110.69(12) no
O4 S2 O1 . . 110.35(12) no
O4 S2 O2 . . 110.26(11) no
O5 S1 O6 . . 109.25(11) no
O5 S1 O8 . . 108.44(11) no
O7 S1 O5 . . 111.75(12) no
O7 S1 O8 . . 109.64(11) no
O7 S1 O6 . . 109.14(11) no
O8 S1 O6 . . 108.56(11) no
C1 N1 Cd2 . . 124.51(16) no
C1 N1 C5 . . 119.2(2) no
C1 C2 H2 . . 120.3 no
C2 C1 H1 . . 118.8 no
C2 C3 C4 . . 119.6(2) no
C2 C3 H3 . . 120.2 no
C3 C2 C1 . . 119.4(2) no
C3 C2 H2 . . 120.3 no
C3 C4 C5 . . 117.9(2) no
C3 C4 C12 . . 124.5(2) no
C4 C3 H3 . . 120.2 no
C4 C5 C6 . . 120.9(2) no
C5 N1 Cd2 . . 116.23(15) no
C5 C4 C12 . . 117.7(2) no
C6 N2 Cd2 . . 115.67(15) no
C6 C10 C9 . . 118.3(2) no
C6 C10 C11 . . 116.8(2) no
C7 N2 C6 . . 119.3(2) no
C7 N2 Cd2 . . 124.91(16) no
C7 C8 H8 . . 120.5 no
C8 C7 H7 . . 118.7 no
C8 C9 C10 . . 119.3(2) no
C8 C9 H9 . . 120.4 no
C9 C8 C7 . . 119.0(2) no
C9 C8 H8 . . 120.5 no
C9 C10 C11 . . 124.9(2) no
C10 C6 C5 . . 120.4(2) no
C10 C9 H9 . . 120.4 no
C11 N4 H4N . . 125(2) no
C11 C12 N3 . . 109.4(2) no
C11 C12 C4 . . 120.3(2) no
C12 N3 Cd1 . 3_666 139.35(16) no
C12 C11 C10 . . 123.8(2) no
C13 N3 C12 . . 104.6(2) no
C13 N3 Cd1 . 3_666 115.85(16) no
C13 N4 C11 . . 106.9(2) no
C13 N4 H4N . . 128(2) no
H9B O9 H9A . . 110.0(16) no
H10B O10 H10A . . 110.7(16) no
O1 Cd2 O6 1_565 . 123.17(6) yes
OW1 Cd2 O6 1_565 . 73.88(6) yes
O2 Cd2 O6 1_565 . 66.66(6) yes
O5 Cd2 O6 1_565 . 154.85(6) yes

loop_
_geom_bond_atom_site_label_1
_geom_bond_atom_site_label_2
_geom_bond_site_symmetry_2
_geom_bond_distance
_geom_bond_publ_flag
Cd1 N3 3_666 2.337(2) yes
Cd1 O1 . 2.2408(18) yes
Cd1 O2 1_545 2.2748(18) yes
Cd1 O4 2_646 2.3221(18) yes
Cd1 O6 . 2.3400(16) yes
Cd1 O9 . 2.307(2) yes
Cd2 N1 . 2.314(2) yes
Cd2 N2 . 2.322(2) yes
Cd2 O1 . 2.4782(18) yes
Cd2 O2 . 2.4099(18) yes
Cd2 O5 . 2.2875(19) yes
Cd2 O10 . 2.2437(19) yes
Cd2 O6 1_565 2.664(2) yes
S1 O5 . 1.472(2) no
S1 O6 . 1.4966(17) no
S1 O7 . 1.4619(18) no
S1 O8 . 1.4771(17) no
S2 O1 . 1.4909(18) no
S2 O2 . 1.4871(18) no
S2 O3 . 1.4492(19) no
S2 O4 . 1.4574(18) no
N1 C1 . 1.331(3) no
N1 C5 . 1.355(3) no
N2 C7 . 1.326(3) no
N2 C6 . 1.354(3) no
N3 C13 . 1.321(3) no
N3 C12 . 1.390(3) no
N3 Cd1 3_666 2.337(2) no
N4 C13 . 1.343(3) no
N4 C11 . 1.370(3) no
N4 H4N . 0.899(18) no
O2 Cd1 1_565 2.2748(18) no
O4 Cd1 2_656 2.3221(17) no
O9 H9B . 0.843(10) no
O9 H9A . 0.852(10) no
O10 H10B . 0.850(10) no
O10 H10A . 0.844(10) no
C1 C2 . 1.390(3) no
C1 H1 . 0.9300 no
C2 C3 . 1.370(3) no
C2 H2 . 0.9300 no
C3 C4 . 1.402(3) no
C3 H3 . 0.9300 no
C4 C5 . 1.414(3) no
C4 C12 . 1.435(3) no
C5 C6 . 1.460(3) no
C6 C10 . 1.406(3) no
C7 C8 . 1.401(4) no
C7 H7 . 0.9300 no
C8 C9 . 1.365(4) no
C8 H8 . 0.9300 no
C9 C10 . 1.410(3) no
C9 H9 . 0.9300 no
C10 C11 . 1.427(3) no
C11 C12 . 1.379(3) no
C13 H13 . 0.9300 no

loop_
_geom_hbond_atom_site_label_D
_geom_hbond_atom_site_label_H
_geom_hbond_atom_site_label_A
_geom_hbond_site_symmetry_A
_geom_hbond_distance_DH
_geom_hbond_distance_HA
_geom_hbond_distance_DA
_geom_hbond_angle_DHA
_geom_hbond_publ_flag
N4 H4N S1 3_566 0.899(18) 2.74(2) 3.572(2) 154(3) no
N4 H4N O7 3_566 0.899(18) 1.913(19) 2.794(3) 166(3) yes
N4 H4N O8 3_566 0.899(18) 2.63(3) 3.253(3) 127(3) no
O9 H9B S2 2_646 0.843(10) 2.75(2) 3.433(2) 139(3) no
O9 H9B O3 2_646 0.843(10) 1.868(11) 2.697(3) 168(3) yes
O9 H9A O10 1_545 0.852(10) 2.050(12) 2.872(3) 162(3) yes
O10 H10A S1 2_556 0.844(10) 2.758(19) 3.5037(19) 148(3) no
O10 H10A O5 2_556 0.844(10) 2.65(3) 3.124(3) 117(2) no
O10 H10A O8 2_556 0.844(10) 1.847(11) 2.688(3) 174(3) yes
O10 H10B S1 1_565 0.850(10) 2.90(2) 3.437(2) 123(2) no
O10 H10B O8 1_565 0.850(10) 1.956(14) 2.729(3) 151(3) yes

loop_
_geom_torsion_atom_site_label_1
_geom_torsion_atom_site_label_2
_geom_torsion_atom_site_label_3
_geom_torsion_atom_site_label_4
_geom_torsion_site_symmetry_1
_geom_torsion_site_symmetry_4
_geom_torsion
_geom_torsion_publ_flag
O3 S2 O1 Cd1 . . 55.86(18) no
O4 S2 O1 Cd1 . . -68.88(18) no
O2 S2 O1 Cd1 . . 173.92(15) no
O3 S2 O1 Cd2 . . -122.15(10) no
O4 S2 O1 Cd2 . . 113.11(10) no
O2 S2 O1 Cd2 . . -4.09(12) no
O2 Cd1 O1 S2 1_545 . -150.3(5) no
O9 Cd1 O1 S2 . . 104.06(16) no
O4 Cd1 O1 S2 2_646 . 20.18(17) no
N3 Cd1 O1 S2 3_666 . -66.49(16) no
O6 Cd1 O1 S2 . . -174.56(15) no
O2 Cd1 O1 Cd2 1_545 . 27.2(6) no
O9 Cd1 O1 Cd2 . . -78.44(11) no
O4 Cd1 O1 Cd2 2_646 . -162.33(11) no
N3 Cd1 O1 Cd2 3_666 . 111.00(11) no
O6 Cd1 O1 Cd2 . . 2.93(12) no
O10 Cd2 O1 S2 . . -74.96(11) no
O5 Cd2 O1 S2 . . -159.01(11) no
N1 Cd2 O1 S2 . . 86.56(10) no
N2 Cd2 O1 S2 . . 147.55(10) no
O2 Cd2 O1 S2 . . 2.96(8) no
O10 Cd2 O1 Cd1 . . 106.91(11) no
O5 Cd2 O1 Cd1 . . 22.86(11) no
N1 Cd2 O1 Cd1 . . -91.56(12) no
N2 Cd2 O1 Cd1 . . -30.58(19) no
O2 Cd2 O1 Cd1 . . -175.17(14) no
O3 S2 O2 Cd1 . 1_565 -74.6(2) no
O4 S2 O2 Cd1 . 1_565 50.2(2) no
O1 S2 O2 Cd1 . 1_565 167.48(18) no
O3 S2 O2 Cd2 . . 122.17(11) no
O4 S2 O2 Cd2 . . -113.01(10) no
O1 S2 O2 Cd2 . . 4.25(12) no
O10 Cd2 O2 S2 . . 101.75(11) no
O5 Cd2 O2 S2 . . 19.57(14) no
N1 Cd2 O2 S2 . . -99.07(11) no
N2 Cd2 O2 S2 . . -148.74(10) no
O1 Cd2 O2 S2 . . -2.99(8) no
O10 Cd2 O2 Cd1 . 1_565 -66.99(9) no
O5 Cd2 O2 Cd1 . 1_565 -149.17(8) no
N1 Cd2 O2 Cd1 . 1_565 92.19(9) no
N2 Cd2 O2 Cd1 . 1_565 42.52(16) no
O1 Cd2 O2 Cd1 . 1_565 -171.73(12) no
O3 S2 O4 Cd1 . 2_656 4.2(2) no
O2 S2 O4 Cd1 . 2_656 -119.89(18) no
O1 S2 O4 Cd1 . 2_656 128.10(18) no
O7 S1 O5 Cd2 . . -42.1(2) no
O8 S1 O5 Cd2 . . -163.06(16) no
O6 S1 O5 Cd2 . . 78.79(19) no
O10 Cd2 O5 S1 . . 169.53(19) no
N1 Cd2 O5 S1 . . -3.0(2) no
N2 Cd2 O5 S1 . . 64.56(18) no
O2 Cd2 O5 S1 . . -108.94(18) no
O1 Cd2 O5 S1 . . -89.61(19) no
O7 S1 O6 Cd1 . . 130.99(12) no
O5 S1 O6 Cd1 . . 8.54(15) no
O8 S1 O6 Cd1 . . -109.55(13) no
O1 Cd1 O6 S1 . . -29.26(13) no
O2 Cd1 O6 S1 1_545 . 153.94(13) no
O9 Cd1 O6 S1 . . 64.11(13) no
O4 Cd1 O6 S1 2_646 . 104.1(2) no
N3 Cd1 O6 S1 3_666 . -122.34(12) no
O10 Cd2 N1 C1 . . 94.3(3) no
O5 Cd2 N1 C1 . . -105.5(2) no
N2 Cd2 N1 C1 . . 179.3(2) no
O2 Cd2 N1 C1 . . 25.7(2) no
O1 Cd2 N1 C1 . . -30.5(2) no
O10 Cd2 N1 C5 . . -83.7(3) no
O5 Cd2 N1 C5 . . 76.45(18) no
N2 Cd2 N1 C5 . . 1.28(17) no
O2 Cd2 N1 C5 . . -152.29(18) no
O1 Cd2 N1 C5 . . 151.55(17) no
O10 Cd2 N2 C7 . . -26.7(2) no
O5 Cd2 N2 C7 . . 58.5(2) no
N1 Cd2 N2 C7 . . 176.3(2) no
O2 Cd2 N2 C7 . . -130.6(2) no
O1 Cd2 N2 C7 . . 109.8(2) no
O10 Cd2 N2 C6 . . 157.25(17) no
O5 Cd2 N2 C6 . . -117.51(18) no
N1 Cd2 N2 C6 . . 0.30(16) no
O2 Cd2 N2 C6 . . 53.4(2) no
O1 Cd2 N2 C6 . . -66.2(2) no
C5 N1 C1 C2 . . 0.5(4) no
Cd2 N1 C1 C2 . . -177.4(2) no
N1 C1 C2 C3 . . -0.6(4) no
C1 C2 C3 C4 . . 0.2(4) no
C2 C3 C4 C5 . . 0.3(4) no
C2 C3 C4 C12 . . -179.2(2) no
C1 N1 C5 C4 . . 0.0(4) no
Cd2 N1 C5 C4 . . 178.12(17) no
C1 N1 C5 C6 . . 179.2(2) no
Cd2 N1 C5 C6 . . -2.7(3) no
C3 C4 C5 N1 . . -0.4(4) no
C12 C4 C5 N1 . . 179.1(2) no
C3 C4 C5 C6 . . -179.6(2) no
C12 C4 C5 C6 . . -0.1(3) no
C7 N2 C6 C10 . . 1.6(4) no
Cd2 N2 C6 C10 . . 177.90(18) no
C7 N2 C6 C5 . . -178.0(2) no
Cd2 N2 C6 C5 . . -1.8(3) no
N1 C5 C6 N2 . . 3.0(3) no
C4 C5 C6 N2 . . -177.8(2) no
N1 C5 C6 C10 . . -176.7(2) no
C4 C5 C6 C10 . . 2.6(4) no
C6 N2 C7 C8 . . -0.1(4) no
Cd2 N2 C7 C8 . . -176.0(2) no
N2 C7 C8 C9 . . -1.3(5) no
C7 C8 C9 C10 . . 1.0(4) no
N2 C6 C10 C9 . . -1.9(4) no
C5 C6 C10 C9 . . 177.8(2) no
N2 C6 C10 C11 . . 177.6(2) no
C5 C6 C10 C11 . . -2.7(4) no
C8 C9 C10 C6 . . 0.5(4) no
C8 C9 C10 C11 . . -178.9(3) no
C13 N4 C11 C12 . . -0.8(3) no
C13 N4 C11 C10 . . 177.9(3) no
C6 C10 C11 N4 . . -178.0(3) no
C9 C10 C11 N4 . . 1.4(5) no
C6 C10 C11 C12 . . 0.5(4) no
C9 C10 C11 C12 . . 179.9(3) no
N4 C11 C12 N3 . . 0.8(3) no
C10 C11 C12 N3 . . -178.0(2) no
N4 C11 C12 C4 . . -179.2(2) no
C10 C11 C12 C4 . . 2.0(4) no
C13 N3 C12 C11 . . -0.4(3) no
Cd1 N3 C12 C11 3_666 . -174.23(18) no
C13 N3 C12 C4 . . 179.5(3) no
Cd1 N3 C12 C4 3_666 . 5.7(4) no
C3 C4 C12 C11 . . 177.4(2) no
C5 C4 C12 C11 . . -2.2(3) no
C3 C4 C12 N3 . . -2.6(4) no
C5 C4 C12 N3 . . 177.9(2) no
C12 N3 C13 N4 . . -0.2(3) no
Cd1 N3 C13 N4 3_666 . 175.38(17) no
C11 N4 C13 N3 . . 0.6(3) no
